data_4324612
loop_
_publ_author_name
'Jessica M. Morrison'
'Laura J. Moore-Shay'
'Peter C. Burns'

_publ_section_title
;
 U(VI) Uranyl Cation-Cation Interactions in Framework Germanates
;
_journal_name_full 'Inorganic Chemistry'
_journal_page_first 2272
_journal_page_last 2277
_journal_paper_doi 10.1021/ic1019444
_journal_volume 50
_journal_year 2011
_chemical_formula_moiety '(NH4)+, (UO2)2+, (UO6)6-, (GeO4)'
_chemical_formula_sum 'Ge2 H N O38 U11'
_chemical_formula_weight 3385.52
_chemical_name_systematic 'Ammonium uranyl germanate hydroxide'
_space_group_IT_number 163
_symmetry_cell_setting trigonal
_symmetry_space_group_name_Hall '-P 3 2c'
_symmetry_space_group_name_H-M 'P -3 1 c'
_atom_sites_solution_hydrogens notdet
_atom_sites_solution_primary direct
_atom_sites_solution_secondary difmap
_audit_creation_method SHELXL-97
_cell_angle_alpha 90.00
_cell_angle_beta 90.00
_cell_angle_gamma 120.00
_cell_formula_units_Z 2
_cell_length_a 10.2525(5)
_cell_length_b 10.2525(5)
_cell_length_c 17.3972(13)
_cell_measurement_reflns_used 4006
_cell_measurement_temperature 296(2)
_cell_measurement_theta_max 27.53
_cell_measurement_theta_min 2.29
_cell_volume 1583.69(16)
_computing_cell_refinement 'Bruker SAINT'
_computing_data_collection 'Bruker APEX2'
_computing_data_reduction 'Bruker SAINT'
_computing_molecular_graphics 'CrystalMaker v.8.2.3'
_computing_structure_refinement 'SHELXL-97 (Sheldrick, 2008)'
_computing_structure_solution 'SHELXS-97 (Sheldrick, 2008)'
_diffrn_ambient_temperature 296(2)
_diffrn_measured_fraction_theta_full 0.998
_diffrn_measured_fraction_theta_max 0.998
_diffrn_measurement_device_type 'Bruker APEX-II CCD'
_diffrn_measurement_method '\f and \w scans'
_diffrn_radiation_monochromator graphite
_diffrn_radiation_source 'fine-focus sealed tube'
_diffrn_radiation_type MoK\a
_diffrn_radiation_wavelength 0.71073
_diffrn_reflns_av_R_equivalents 0.0843
_diffrn_reflns_av_sigmaI/netI 0.0441
_diffrn_reflns_limit_h_max 13
_diffrn_reflns_limit_h_min -13
_diffrn_reflns_limit_k_max 13
_diffrn_reflns_limit_k_min -13
_diffrn_reflns_limit_l_max 22
_diffrn_reflns_limit_l_min -22
_diffrn_reflns_number 17559
_diffrn_reflns_theta_full 27.56
_diffrn_reflns_theta_max 27.56
_diffrn_reflns_theta_min 2.29
_exptl_absorpt_coefficient_mu 58.006
_exptl_absorpt_correction_T_max 0.7456
_exptl_absorpt_correction_T_min 0.2980
_exptl_absorpt_correction_type psi-scan
_exptl_absorpt_process_details SADABS
_exptl_crystal_colour red-orange
_exptl_crystal_density_diffrn 7.100
_exptl_crystal_description platy
_exptl_crystal_F_000 2774
_exptl_crystal_size_max 0.029
_exptl_crystal_size_mid 0.012
_exptl_crystal_size_min 0.005
_refine_diff_density_max 3.207
_refine_diff_density_min -2.570
_refine_diff_density_rms 0.624
_refine_ls_extinction_method none
_refine_ls_goodness_of_fit_ref 1.199
_refine_ls_hydrogen_treatment undef
_refine_ls_matrix_type full
_refine_ls_number_parameters 83
_refine_ls_number_reflns 1237
_refine_ls_number_restraints 0
_refine_ls_restrained_S_all 1.199
_refine_ls_R_factor_all 0.0383
_refine_ls_R_factor_gt 0.0349
_refine_ls_shift/su_max 0.001
_refine_ls_shift/su_mean 0.000
_refine_ls_structure_factor_coef Fsqd
_refine_ls_weighting_details 'calc w=1/[\s^2^(Fo^2^)+(0.0466P)^2^+31.2260P] where P=(Fo^2^+2Fc^2^)/3'
_refine_ls_weighting_scheme calc
_refine_ls_wR_factor_gt 0.0960
_refine_ls_wR_factor_ref 0.0977
_reflns_number_gt 1137
_reflns_number_total 1237
_reflns_threshold_expression >2sigma(I)
_cod_data_source_file ic1019444_si_002_1.cif
_cod_data_source_block final_amm
_cod_database_code 4324612

loop_
_symmetry_equiv_pos_as_xyz
'x, y, z'
'-y, x-y, z'
'-x+y, -x, z'
'-y, -x, -z+1/2'
'-x+y, y, -z+1/2'
'x, x-y, -z+1/2'
'-x, -y, -z'
'y, -x+y, -z'
'x-y, x, -z'
'y, x, z-1/2'
'x-y, -y, z-1/2'
'-x, -x+y, z-1/2'

loop_
_atom_site_label
_atom_site_type_symbol
_atom_site_fract_x
_atom_site_fract_y
_atom_site_fract_z
_atom_site_U_iso_or_equiv
_atom_site_adp_type
_atom_site_occupancy
_atom_site_symmetry_multiplicity
_atom_site_calc_flag
_atom_site_refinement_flags
U1 U 0.6667 0.3333 0.59956(5) 0.0050(2) Uani 1 3 d S
U2 U 0.01874(5) 0.35713(5) 0.55909(3) 0.00653(17) Uani 1 1 d .
U3 U 0.85534(3) 0.14466(3) 0.7500 0.0095(2) Uani 1 2 d S
Ge1 Ge 0.0000 0.0000 0.0997(3) 0.0093(8) Uani 0.558(6) 3 d SP
Ge2 Ge 0.0000 0.0000 0.1419(4) 0.0093(8) Uani 0.442(6) 3 d SP
N1 N 0.3333 0.6667 0.7500 0.039(10) Uani 1 6 d S
O1 O 0.8465(10) 0.8247(11) 0.6300(6) 0.016(2) Uani 1 1 d .
O2 O 0.1377(11) 0.4902(11) 0.6276(6) 0.016(2) Uani 1 1 d .
O3 O 0.8166(10) 0.2892(10) 0.6565(5) 0.0120(18) Uani 1 1 d .
O4 O 0.5951(9) 0.1377(9) 0.5339(5) 0.0096(17) Uani 1 1 d .
O5 O 0.9029(10) 0.2213(10) 0.4854(6) 0.0122(19) Uani 1 1 d .
O6 O 0.0000 0.0000 0.0000 0.042(8) Uani 1 6 d S
O7 O 0.6920(11) -0.0171(11) 0.7197(7) 0.020(2) Uani 1 1 d .
O8 O 0.0000 0.0000 0.7500 0.013(5) Uani 1 6 d S

loop_
_atom_site_aniso_label
_atom_site_aniso_U_11
_atom_site_aniso_U_22
_atom_site_aniso_U_33
_atom_site_aniso_U_23
_atom_site_aniso_U_13
_atom_site_aniso_U_12
U1 0.0045(3) 0.0045(3) 0.0060(4) 0.000 0.000 0.00223(13)
U2 0.0056(2) 0.0062(2) 0.0075(3) 0.00097(16) 0.00035(16) 0.00273(17)
U3 0.0113(3) 0.0113(3) 0.0088(4) 0.0037(2) 0.0037(2) 0.0077(3)
Ge1 0.0078(8) 0.0078(8) 0.012(2) 0.000 0.000 0.0039(4)
Ge2 0.0078(8) 0.0078(8) 0.012(2) 0.000 0.000 0.0039(4)
N1 0.056(16) 0.056(16) 0.004(16) 0.000 0.000 0.028(8)
O1 0.014(4) 0.011(4) 0.017(5) 0.003(4) -0.004(4) 0.002(4)
O2 0.024(5) 0.016(5) 0.008(5) -0.001(4) 0.000(4) 0.009(4)
O3 0.015(4) 0.015(4) 0.013(5) 0.004(4) 0.004(4) 0.013(4)
O4 0.009(4) 0.011(4) 0.008(4) -0.003(3) 0.001(3) 0.004(3)
O5 0.005(4) 0.010(4) 0.016(5) -0.002(4) 0.002(3) 0.000(4)
O6 0.027(10) 0.027(10) 0.07(3) 0.000 0.000 0.014(5)
O7 0.014(5) 0.016(5) 0.032(7) -0.001(4) 0.002(4) 0.009(4)
O8 0.010(6) 0.010(6) 0.018(13) 0.000 0.000 0.005(3)

loop_
_atom_type_symbol
_atom_type_description
_atom_type_scat_dispersion_real
_atom_type_scat_dispersion_imag
_atom_type_scat_source
O O 0.0106 0.0060 'International Tables Vol C Tables 4.2.6.8 and 6.1.1.4'
N N 0.0061 0.0033 'International Tables Vol C Tables 4.2.6.8 and 6.1.1.4'
Ge Ge 0.1547 1.8001 'International Tables Vol C Tables 4.2.6.8 and 6.1.1.4'
U U -9.6767 9.6646 'International Tables Vol C Tables 4.2.6.8 and 6.1.1.4'

loop_
_geom_angle_atom_site_label_1
_geom_angle_atom_site_label_2
_geom_angle_atom_site_label_3
_geom_angle
_geom_angle_site_symmetry_1
_geom_angle_site_symmetry_3
O3 U1 O3 98.8(3) . 3_665
O3 U1 O3 98.8(3) . 2_655
O3 U1 O3 98.8(3) 3_665 2_655
O3 U1 O4 89.7(4) . .
O3 U1 O4 78.6(4) 3_665 .
O3 U1 O4 171.4(3) 2_655 .
O3 U1 O4 78.6(4) . 2_655
O3 U1 O4 171.4(3) 3_665 2_655
O3 U1 O4 89.7(4) 2_655 2_655
O4 U1 O4 93.1(3) . 2_655
O3 U1 O4 171.4(4) . 3_665
O3 U1 O4 89.7(4) 3_665 3_665
O3 U1 O4 78.6(4) 2_655 3_665
O4 U1 O4 93.1(3) . 3_665
O4 U1 O4 93.1(3) 2_655 3_665
O3 U1 U2 43.0(3) . 1_655
O3 U1 U2 135.5(3) 3_665 1_655
O3 U1 U2 107.6(3) 2_655 1_655
O4 U1 U2 79.4(2) . 1_655
O4 U1 U2 38.9(2) 2_655 1_655
O4 U1 U2 129.7(2) 3_665 1_655
O3 U1 U2 107.6(3) . 3
O3 U1 U2 43.0(3) 3_665 3
O3 U1 U2 135.5(3) 2_655 3
O4 U1 U2 38.9(2) . 3
O4 U1 U2 129.7(2) 2_655 3
O4 U1 U2 79.4(2) 3_665 3
U2 U1 U2 116.197(9) 1_655 3
O3 U1 U2 135.5(3) . 2_665
O3 U1 U2 107.6(3) 3_665 2_665
O3 U1 U2 43.0(3) 2_655 2_665
O4 U1 U2 129.7(2) . 2_665
O4 U1 U2 79.4(2) 2_655 2_665
O4 U1 U2 38.9(2) 3_665 2_665
U2 U1 U2 116.197(9) 1_655 2_665
U2 U1 U2 116.197(9) 3 2_665
O2 U2 O5 177.4(4) . 1_455
O2 U2 O1 94.7(4) . 3_565
O5 U2 O1 86.0(4) 1_455 3_565
O2 U2 O4 87.7(4) . 8_566
O5 U2 O4 90.6(4) 1_455 8_566
O1 U2 O4 155.2(3) 3_565 8_566
O2 U2 O4 98.5(4) . 2
O5 U2 O4 82.9(3) 1_455 2
O1 U2 O4 130.8(3) 3_565 2
O4 U2 O4 72.8(3) 8_566 2
O2 U2 O5 91.4(4) . 8_566
O5 U2 O5 86.3(4) 1_455 8_566
O1 U2 O5 78.6(3) 3_565 8_566
O4 U2 O5 76.7(3) 8_566 8_566
O4 U2 O5 147.4(3) 2 8_566
O2 U2 O3 85.0(4) . 1_455
O5 U2 O3 97.6(4) 1_455 1_455
O1 U2 O3 68.3(3) 3_565 1_455
O4 U2 O3 136.5(3) 8_566 1_455
O4 U2 O3 66.0(3) 2 1_455
O5 U2 O3 146.2(3) 8_566 1_455
O2 U2 U1 101.8(3) . 1_455
O5 U2 U1 80.6(3) 1_455 1_455
O1 U2 U1 96.7(2) 3_565 1_455
O4 U2 U1 107.0(2) 8_566 1_455
O4 U2 U1 34.3(2) 2 1_455
O5 U2 U1 166.3(2) 8_566 1_455
O3 U2 U1 34.3(2) 1_455 1_455
O2 U2 U2 93.9(3) . 7_566
O5 U2 U2 85.9(3) 1_455 7_566
O1 U2 U2 165.8(2) 3_565 7_566
O4 U2 U2 36.6(2) 8_566 7_566
O4 U2 U2 36.3(2) 2 7_566
O5 U2 U2 112.5(2) 8_566 7_566
O3 U2 U2 101.2(2) 1_455 7_566
U1 U2 U2 70.497(15) 1_455 7_566
O2 U2 U3 78.0(3) . 1_455
O5 U2 U3 103.9(3) 1_455 1_455
O1 U2 U3 35.8(2) 3_565 1_455
O4 U2 U3 164.1(2) 8_566 1_455
O4 U2 U3 102.1(2) 2 1_455
O5 U2 U3 110.3(2) 8_566 1_455
O3 U2 U3 36.1(2) 1_455 1_455
U1 U2 U3 69.690(16) 1_455 1_455
U2 U2 U3 136.57(2) 7_566 1_455
O7 U3 O7 179.1(7) . 4_666
O7 U3 O3 89.1(4) . 4_666
O7 U3 O3 90.3(5) 4_666 4_666
O7 U3 O3 90.3(5) . .
O7 U3 O3 89.1(4) 4_666 .
O3 U3 O3 93.0(4) 4_666 .
O7 U3 O1 89.9(5) . 6_556
O7 U3 O1 90.5(4) 4_666 6_556
O3 U3 O1 68.3(3) 4_666 6_556
O3 U3 O1 161.2(3) . 6_556
O7 U3 O1 90.5(4) . 3_665
O7 U3 O1 89.9(5) 4_666 3_665
O3 U3 O1 161.2(3) 4_666 3_665
O3 U3 O1 68.3(3) . 3_665
O1 U3 O1 130.5(5) 6_556 3_665
O7 U3 O8 90.5(4) . 1_655
O7 U3 O8 90.5(4) 4_666 1_655
O3 U3 O8 133.5(2) 4_666 1_655
O3 U3 O8 133.5(2) . 1_655
O1 U3 O8 65.2(2) 6_556 1_655
O1 U3 O8 65.2(2) 3_665 1_655
O7 U3 Ge2 80.1(4) . 10_656
O7 U3 Ge2 100.7(4) 4_666 10_656
O3 U3 Ge2 164.1(2) 4_666 10_656
O3 U3 Ge2 98.6(2) . 10_656
O1 U3 Ge2 99.9(3) 6_556 10_656
O1 U3 Ge2 32.0(2) 3_665 10_656
O8 U3 Ge2 36.21(10) 1_655 10_656
O7 U3 Ge2 100.7(4) . 7_656
O7 U3 Ge2 80.1(4) 4_666 7_656
O3 U3 Ge2 98.6(2) 4_666 7_656
O3 U3 Ge2 164.1(2) . 7_656
O1 U3 Ge2 32.0(2) 6_556 7_656
O1 U3 Ge2 99.9(3) 3_665 7_656
O8 U3 Ge2 36.21(10) 1_655 7_656
Ge2 U3 Ge2 72.4(2) 10_656 7_656
O7 U3 U2 102.4(4) . 1_655
O7 U3 U2 77.5(4) 4_666 1_655
O3 U3 U2 128.9(2) 4_666 1_655
O3 U3 U2 38.4(2) . 1_655
O1 U3 U2 158.3(2) 6_556 1_655
O1 U3 U2 33.4(2) 3_665 1_655
O8 U3 U2 96.472(11) 1_655 1_655
Ge2 U3 U2 65.37(9) 10_656 1_655
Ge2 U3 U2 126.77(8) 7_656 1_655
O7 U3 U2 77.5(4) . 4_656
O7 U3 U2 102.4(4) 4_666 4_656
O3 U3 U2 38.4(2) 4_666 4_656
O3 U3 U2 128.9(2) . 4_656
O1 U3 U2 33.4(2) 6_556 4_656
O1 U3 U2 158.3(2) 3_665 4_656
O8 U3 U2 96.472(11) 1_655 4_656
Ge2 U3 U2 126.77(8) 10_656 4_656
Ge2 U3 U2 65.37(9) 7_656 4_656
U2 U3 U2 167.06(2) 1_655 4_656
Ge2 Ge1 O6 180.000(1) . .
Ge2 Ge1 O1 72.8(4) . 12_655
O6 Ge1 O1 107.2(4) . 12_655
Ge2 Ge1 O1 72.8(4) . 10_445
O6 Ge1 O1 107.2(4) . 10_445
O1 Ge1 O1 111.6(3) 12_655 10_445
Ge2 Ge1 O1 72.8(4) . 11_565
O6 Ge1 O1 107.2(4) . 11_565
O1 Ge1 O1 111.6(3) 12_655 11_565
O1 Ge1 O1 111.6(3) 10_445 11_565
Ge1 Ge2 O1 83.0(4) . 12_655
Ge1 Ge2 O1 83.0(4) . 10_445
O1 Ge2 O1 118.55(17) 12_655 10_445
Ge1 Ge2 O1 83.0(4) . 11_565
O1 Ge2 O1 118.55(17) 12_655 11_565
O1 Ge2 O1 118.55(17) 10_445 11_565
Ge1 Ge2 O8 180.0 . 7_556
O1 Ge2 O8 97.0(4) 12_655 7_556
O1 Ge2 O8 97.0(4) 10_445 7_556
O1 Ge2 O8 97.0(4) 11_565 7_556
Ge1 Ge2 U3 126.21(10) . 7_656
O1 Ge2 U3 48.5(3) 12_655 7_656
O1 Ge2 U3 99.4(4) 10_445 7_656
O1 Ge2 U3 135.6(4) 11_565 7_656
O8 Ge2 U3 53.79(10) 7_556 7_656
Ge1 Ge2 U3 126.21(10) . 8_566
O1 Ge2 U3 99.4(4) 12_655 8_566
O1 Ge2 U3 135.6(4) 10_445 8_566
O1 Ge2 U3 48.5(3) 11_565 8_566
O8 Ge2 U3 53.79(10) 7_556 8_566
U3 Ge2 U3 88.66(15) 7_656 8_566
Ge1 Ge2 U3 126.21(10) . 9_446
O1 Ge2 U3 135.6(4) 12_655 9_446
O1 Ge2 U3 48.5(3) 10_445 9_446
O1 Ge2 U3 99.4(4) 11_565 9_446
O8 Ge2 U3 53.79(10) 7_556 9_446
U3 Ge2 U3 88.66(15) 7_656 9_446
U3 Ge2 U3 88.66(15) 8_566 9_446
Ge2 O1 U2 149.5(6) 10_666 2_665
Ge1 O1 U2 127.3(5) 10_666 2_665
Ge2 O1 U3 99.6(5) 10_666 2_655
Ge1 O1 U3 121.1(5) 10_666 2_655
U2 O1 U3 110.8(4) 2_665 2_655
U1 O3 U3 147.8(5) . .
U1 O3 U2 102.7(4) . 1_655
U3 O3 U2 105.4(3) . 1_655
U1 O4 U2 145.8(4) . 9_656
U1 O4 U2 106.8(3) . 3
U2 O4 U2 107.2(3) 9_656 3
U2 O5 U2 150.6(5) 1_655 9_656
Ge1 O6 Ge1 180.0 . 7
Ge2 O8 Ge2 180.000(3) 10_556 7_556
Ge2 O8 U3 90.0 10_556 1_455
Ge2 O8 U3 90.0 7_556 1_455
Ge2 O8 U3 90.000(1) 10_556 3_665
Ge2 O8 U3 90.000(1) 7_556 3_665
U3 O8 U3 120.001(1) 1_455 3_665
Ge2 O8 U3 90.000(1) 10_556 2_545
Ge2 O8 U3 90.000(1) 7_556 2_545
U3 O8 U3 120.0 1_455 2_545
U3 O8 U3 120.0 3_665 2_545

loop_
_geom_bond_atom_site_label_1
_geom_bond_atom_site_label_2
_geom_bond_distance
_geom_bond_site_symmetry_2
U1 O3 2.060(9) .
U1 O3 2.060(9) 3_665
U1 O3 2.060(9) 2_655
U1 O4 2.096(8) .
U1 O4 2.096(8) 2_655
U1 O4 2.096(8) 3_665
U2 O2 1.763(10) .
U2 O5 1.828(10) 1_455
U2 O1 2.277(9) 3_565
U2 O4 2.324(8) 8_566
U2 O4 2.339(8) 2
U2 O5 2.428(9) 8_566
U2 O3 2.492(9) 1_455
U3 O7 1.748(10) .
U3 O7 1.748(10) 4_666
U3 O3 2.364(9) 4_666
U3 O3 2.364(9) .
U3 O1 2.417(10) 6_556
U3 O1 2.417(10) 3_665
U3 O8 2.5689(6) 1_655
U3 Ge2 3.184(4) 10_656
U3 Ge2 3.184(4) 7_656
Ge1 Ge2 0.734(6) .
Ge1 O6 1.735(5) .
Ge1 O1 1.777(9) 12_655
Ge1 O1 1.777(9) 10_445
Ge1 O1 1.777(9) 11_565
Ge2 O1 1.709(9) 12_655
Ge2 O1 1.710(9) 10_445
Ge2 O1 1.710(9) 11_565
Ge2 O8 1.881(7) 7_556
Ge2 U3 3.184(4) 7_656
Ge2 U3 3.184(4) 8_566
Ge2 U3 3.184(4) 9_446
O1 Ge2 1.710(9) 10_666
O1 Ge1 1.777(9) 10_666
O1 U2 2.277(9) 2_665
O1 U3 2.417(10) 2_655
O3 U2 2.492(9) 1_655
O4 U2 2.324(8) 9_656
O4 U2 2.339(8) 3
O5 U2 1.828(9) 1_655
O5 U2 2.428(9) 9_656
O6 Ge1 1.735(5) 7
O8 Ge2 1.881(7) 10_556
O8 Ge2 1.881(7) 7_556
O8 U3 2.5689(6) 1_455
O8 U3 2.5689(6) 3_665
O8 U3 2.5689(6) 2_545
